data_7010105
loop_
_publ_author_name
'Bera, Jitendra K.'
'Lau, Sophia S.'
'Fanwick, Phillip E.'
'Walton, Richard A.'

_publ_section_title
;
 Reactions of the dirhenium(III,III) complex
 cis-Re2(\m-O2CMe)2Cl4(H2O)2 that lead to the dirhenium(III,II)
 complexes Re2(\m-O2CMe)Cl4(PR3)2 and tetrarheniumcyclodiyne clusters
 of the type Re4(\m-O)4Cl4(PR3)4
;
_journal_issue 23
_journal_name_full 'Journal of the Chemical Society, Dalton Transactions'
_journal_page_first 4277
_journal_paper_doi 10.1039/b005975g
_journal_year 2000
_chemical_formula_sum 'C86 H92 Cl4 O18 P4 Re4'
_chemical_formula_weight 2424.19
_chemical_name_systematic ' ?'
_space_group_IT_number 14
_symmetry_cell_setting monoclinic
_symmetry_space_group_name_Hall '-P 2ybc'
_symmetry_space_group_name_H-M 'P 1 21/c 1'
_atom_type_scat_source 'International Tables for Crystallography (Vol C)'
_cell_angle_alpha 90.00
_cell_angle_beta 114.1998(16)
_cell_angle_gamma 90.00
_cell_formula_units_Z 2
_cell_length_a 13.9995(7)
_cell_length_b 23.5126(7)
_cell_length_c 14.3633(7)
_cell_measurement_reflns_used 35082
_cell_measurement_temperature 296
_cell_measurement_theta_max 31
_cell_measurement_theta_min 4
_cell_volume 4312.4(3)
_computing_cell_refinement DENZO/SCALEPACK_(Otwinowski,_1996)
_computing_data_collection Collect_(Nonius,_1998)
_computing_data_reduction DENZO/SCALEPACK_(Otwinowski,_1996)
_computing_molecular_graphics
;
    ORTEP (Johnson, 1976)
    Xtal_GX (Hall, 1995)
    PLUTON (Spek, 1991)
;
_computing_publication_material CIF_VAX_MolEN_(Fair,_1990)
_computing_structure_refinement SHELX97_(Sheldrick,_1997)
_computing_structure_solution Direct_methods_(SIR97,_Altomare_et_al.,_1997)
_diffrn_ambient_temperature 296
_diffrn_radiation_type MO-K\a
_diffrn_radiation_wavelength 0.71073
_diffrn_reflns_av_R_equivalents 0.101
_diffrn_reflns_limit_h_max 18
_diffrn_reflns_limit_h_min -17
_diffrn_reflns_limit_k_max 27
_diffrn_reflns_limit_k_min -26
_diffrn_reflns_limit_l_max 18
_diffrn_reflns_limit_l_min -18
_diffrn_reflns_number 35082
_diffrn_reflns_theta_max 31.02
_diffrn_reflns_theta_min 4.00
_exptl_absorpt_coefficient_mu 5.937
_exptl_absorpt_correction_T_max 0.7710
_exptl_absorpt_correction_T_min 0.3540
_exptl_absorpt_correction_type refined_empirical_(Spek,_1997
_exptl_crystal_colour brown
_exptl_crystal_density_diffrn 1.87
_exptl_crystal_description brick
_exptl_crystal_F_000 2360
_exptl_crystal_size_max 0.15
_exptl_crystal_size_mid 0.13
_exptl_crystal_size_min 0.10
_refine_diff_density_max 1.97
_refine_diff_density_min -2.55
_refine_ls_extinction_method none
_refine_ls_goodness_of_fit_ref 1.138
_refine_ls_hydrogen_treatment H_atoms_riding
_refine_ls_matrix_type full
_refine_ls_number_parameters 550
_refine_ls_number_reflns 10854
_refine_ls_number_restraints 0
_refine_ls_R_factor_gt 0.062
_refine_ls_shift/su_max 0.074
_refine_ls_structure_factor_coef Fsqd
_refine_ls_weighting_details 'w=1/[\s^2^(Fo^2^)+(0.0359P)^2^+7.4940P] where P=(Fo^2^+2Fc^2^)/3'
_refine_ls_weighting_scheme calc
_refine_ls_wR_factor_ref 0.104
_reflns_number_gt 7175
_reflns_number_total 10854
_reflns_threshold_expression >2.0\s(I)
_cod_data_source_file b005975g.txt
_cod_data_source_block RX473_
_cod_depositor_comments
;
The following automatic conversions were performed:
'_refine_ls_weighting_scheme' value 'calc ' changed to 'calc' according to
'/home/saulius/struct/CIF-dictionaries/cif_core.dic' dictionary named
'cif_core.dic' version 2.4.1 from 2010-06-29.

Automatic conversion script
Id: cif_fix_enum 1527 2010-12-29 10:47:43Z saulius 
;
_cod_original_cell_volume 4312.4(6)
_cod_original_sg_symbol_H-M 'p 1 21/c 1'
_cod_database_code 7010105

loop_
_symmetry_equiv_pos_as_xyz
'x, y, z'
'-x, y+1/2, -z+1/2'
'-x, -y, -z'
'x, -y+1/2, z+1/2'

loop_
_atom_site_aniso_label
_atom_site_aniso_U_11
_atom_site_aniso_U_22
_atom_site_aniso_U_33
_atom_site_aniso_U_12
_atom_site_aniso_U_13
_atom_site_aniso_U_23
Re(1) 0.03962(18) 0.03810(18) 0.03766(18) 0.00205(12) 0.01238(14) 0.00096(12)
Re(2) 0.03662(18) 0.03834(18) 0.03926(18) 0.00182(12) 0.01188(14) 0.00006(12)
Re(3) 0.041(4) 0.031(3) 0.037(3) 0.004(2) 0.013(3) -0.004(2)
Re(4) 0.041(4) 0.035(3) 0.038(4) 0.001(2) 0.017(3) 0.000(2)
Cl(1) 0.0767(15) 0.0500(12) 0.0468(12) 0.0097(10) 0.0262(11) -0.0037(8)
Cl(2) 0.0403(11) 0.0586(12) 0.0630(14) 0.0087(9) 0.0137(10) 0.0031(10)
P(1) 0.0513(13) 0.0444(12) 0.0446(13) -0.0003(9) 0.0132(11) 0.0055(8)
P(2) 0.0415(12) 0.0446(11) 0.0462(13) -0.0019(8) 0.0125(10) -0.0002(8)
O(1) 0.047(3) 0.043(3) 0.043(3) -0.003(2) 0.008(3) 0.003(2)
O(2) 0.043(3) 0.064(4) 0.034(3) 0.009(2) 0.004(2) -0.002(2)
O(117) 0.081(6) 0.101(6) 0.124(7) -0.002(4) 0.059(5) 0.009(5)
O(127) 0.096(6) 0.071(5) 0.083(5) 0.029(4) 0.034(5) 0.006(4)
O(137) 0.083(5) 0.094(5) 0.053(4) -0.010(4) -0.002(4) 0.002(4)
O(217) 0.080(5) 0.063(4) 0.070(5) 0.022(3) 0.041(4) 0.017(3)
O(227) 0.083(6) 0.123(6) 0.048(4) 0.000(5) -0.002(4) -0.026(4)
O(237) 0.089(6) 0.119(7) 0.121(8) 0.004(5) 0.070(6) -0.001(5)
O(901) 0.147(10) 0.136(9) 0.164(11) 0.059(7) 0.069(9) -0.017(7)
C(111) 0.050(5) 0.051(5) 0.049(5) 0.002(4) 0.019(4) 0.002(4)
C(112) 0.078(7) 0.065(6) 0.089(8) -0.009(5) 0.044(6) -0.010(5)
C(113) 0.093(9) 0.073(7) 0.120(11) 0.002(6) 0.069(8) -0.012(6)
C(114) 0.066(7) 0.065(6) 0.079(8) 0.011(5) 0.027(6) 0.018(5)
C(115) 0.061(6) 0.060(6) 0.073(7) 0.000(4) 0.018(5) 0.001(5)
C(116) 0.050(6) 0.068(6) 0.062(6) 0.000(4) 0.027(5) -0.003(4)
C(117) 0.071(8) 0.112(10) 0.121(11) -0.005(7) 0.042(8) 0.024(8)
C(121) 0.052(5) 0.045(5) 0.057(6) -0.003(3) 0.017(4) 0.009(4)
C(122) 0.081(7) 0.074(7) 0.065(7) 0.012(5) 0.043(6) 0.017(5)
C(123) 0.088(8) 0.068(7) 0.085(8) 0.023(5) 0.042(7) 0.028(5)
C(124) 0.059(6) 0.058(6) 0.066(7) 0.007(4) 0.025(5) -0.001(4)
C(125) 0.058(6) 0.060(6) 0.055(6) -0.004(4) 0.019(5) -0.003(4)
C(126) 0.057(6) 0.048(5) 0.049(5) 0.001(4) 0.020(4) 0.003(4)
C(127) 0.103(10) 0.096(9) 0.099(10) 0.030(7) 0.045(8) -0.013(7)
C(131) 0.052(5) 0.051(5) 0.039(5) 0.002(4) 0.009(4) 0.002(3)
C(132) 0.063(6) 0.073(6) 0.044(5) -0.006(5) 0.011(5) 0.005(4)
C(133) 0.072(7) 0.078(7) 0.077(8) -0.012(5) 0.019(6) 0.008(5)
C(134) 0.069(6) 0.059(6) 0.047(5) 0.006(4) 0.012(5) -0.007(4)
C(135) 0.071(7) 0.093(7) 0.039(5) -0.007(5) 0.012(5) 0.008(5)
C(136) 0.069(7) 0.076(7) 0.050(6) -0.019(5) 0.012(5) 0.003(5)
C(137) 0.104(10) 0.106(9) 0.054(7) -0.001(7) 0.014(6) -0.014(6)
C(211) 0.051(5) 0.045(5) 0.046(5) -0.003(3) 0.015(4) 0.003(3)
C(212) 0.054(6) 0.058(5) 0.057(6) 0.004(4) 0.021(5) 0.006(4)
C(213) 0.060(6) 0.057(5) 0.055(6) -0.003(4) 0.022(5) 0.007(4)
C(214) 0.062(6) 0.051(5) 0.053(5) 0.007(4) 0.019(5) 0.003(4)
C(215) 0.054(5) 0.058(5) 0.057(6) 0.007(4) 0.025(5) 0.005(4)
C(216) 0.055(6) 0.047(5) 0.061(6) 0.000(4) 0.025(5) 0.009(4)
C(217) 0.126(11) 0.086(8) 0.081(8) 0.045(7) 0.055(8) 0.033(6)
C(221) 0.053(5) 0.047(5) 0.043(5) -0.002(4) 0.012(4) 0.002(3)
C(222) 0.064(6) 0.067(6) 0.059(6) 0.013(5) 0.006(5) -0.012(5)
C(223) 0.074(7) 0.104(8) 0.051(6) 0.019(6) 0.012(6) -0.027(5)
C(224) 0.062(6) 0.090(7) 0.046(6) -0.007(5) 0.009(5) -0.013(5)
C(225) 0.037(5) 0.083(7) 0.055(6) 0.000(4) 0.013(4) 0.002(4)
C(226) 0.046(5) 0.069(6) 0.050(6) 0.006(4) 0.015(4) -0.005(4)
C(227) 0.069(8) 0.176(14) 0.047(7) 0.006(8) -0.019(6) -0.016(7)
C(231) 0.046(5) 0.051(5) 0.050(5) 0.002(3) 0.019(4) -0.005(4)
C(232) 0.058(6) 0.067(6) 0.065(6) -0.004(4) 0.031(5) 0.000(4)
C(233) 0.080(8) 0.088(8) 0.072(7) 0.007(6) 0.047(6) -0.006(5)
C(234) 0.055(6) 0.080(7) 0.087(8) 0.000(5) 0.040(6) 0.011(6)
C(235) 0.086(8) 0.066(6) 0.069(7) -0.011(5) 0.031(6) -0.005(5)
C(236) 0.067(7) 0.064(6) 0.067(7) -0.003(5) 0.031(6) -0.001(5)
C(237) 0.125(13) 0.132(13) 0.172(17) 0.002(9) 0.110(13) -0.013(11)
C(902) 0.24(3) 0.42(4) 0.23(3) -0.13(3) 0.21(2) -0.08(2)

loop_
_atom_site_label
_atom_site_fract_x
_atom_site_fract_y
_atom_site_fract_z
_atom_site_U_iso_or_equiv
_atom_site_thermal_displace_type
_atom_site_calc_flag
Re(1) 0.01528(2) 0.001175(12) 0.12737(3) 0.03960(11) Uani ?
Re(2) 0.12671(2) 0.016012(13) 0.05234(3) 0.03928(11) Uani ?
Re(3) 0.1044(4) -0.0352(2) 0.0837(5) 0.037(2) Uani ?
Re(4) 0.0397(5) 0.0518(2) 0.0938(5) 0.038(2) Uani ?
Cl(1) 0.04253(18) 0.06338(9) 0.26776(17) 0.0575(8) Uani ?
Cl(2) 0.28907(15) -0.02300(9) 0.15233(18) 0.0564(8) Uani ?
P(1) 0.09463(17) -0.07196(9) 0.26944(17) 0.0489(8) Uani ?
P(2) 0.21218(16) 0.10982(9) 0.12395(17) 0.0459(7) Uani ?
O(1) -0.0465(4) -0.0694(2) 0.0582(4) 0.0478(19) Uani ?
O(2) -0.1011(4) 0.0512(2) 0.0412(4) 0.051(2) Uani ?
O(117) -0.2803(6) -0.1451(4) 0.3252(7) 0.096(4) Uani ?
O(127) 0.3092(6) -0.2794(3) 0.2192(6) 0.084(3) Uani ?
O(137) 0.4161(6) -0.0084(3) 0.6875(6) 0.086(3) Uani ?
O(217) -0.0685(5) 0.3083(3) -0.0362(5) 0.068(3) Uani ?
O(227) 0.4758(6) 0.1592(3) 0.5748(6) 0.094(3) Uani ?
O(237) 0.5251(6) 0.1515(4) -0.0491(7) 0.101(4) Uani ?
O(901) 0.7965(10) 0.1358(5) 0.0944(11) 0.147(6) Uani ?
C(111) -0.0170(6) -0.0964(3) 0.2902(7) 0.050(3) Uani ?
C(112) -0.0609(8) -0.0619(4) 0.3417(9) 0.074(4) Uani ?
C(113) -0.1482(9) -0.0795(5) 0.3511(10) 0.087(6) Uani ?
C(114) -0.1921(8) -0.1311(4) 0.3111(9) 0.071(4) Uani ?
C(115) -0.1493(7) -0.1650(4) 0.2570(8) 0.068(4) Uani ?
C(116) -0.0628(7) -0.1466(4) 0.2466(7) 0.059(4) Uani ?
C(117) -0.3257(9) -0.1980(6) 0.2901(11) 0.100(6) Uani ?
C(121) 0.1510(6) -0.1368(3) 0.2442(7) 0.053(3) Uani ?
C(122) 0.1835(8) -0.1799(4) 0.3213(8) 0.069(4) Uani ?
C(123) 0.2338(8) -0.2271(4) 0.3080(9) 0.078(5) Uani ?
C(124) 0.2542(7) -0.2323(4) 0.2213(8) 0.061(4) Uani ?
C(125) 0.2189(7) -0.1906(4) 0.1443(7) 0.059(4) Uani ?
C(126) 0.1669(7) -0.1446(3) 0.1556(7) 0.052(3) Uani ?
C(127) 0.3434(10) -0.2844(5) 0.1376(10) 0.098(6) Uani ?
C(131) 0.1871(6) -0.0498(3) 0.3988(6) 0.051(3) Uani ?
C(132) 0.2634(7) -0.0123(4) 0.4089(7) 0.064(4) Uani ?
C(133) 0.3378(9) 0.0010(4) 0.5052(9) 0.079(5) Uani ?
C(134) 0.3378(8) -0.0232(4) 0.5954(7) 0.062(4) Uani ?
C(135) 0.2606(8) -0.0606(4) 0.5872(7) 0.071(4) Uani ?
C(136) 0.1844(8) -0.0735(4) 0.4898(7) 0.069(4) Uani ?
C(137) 0.4213(9) -0.0351(5) 0.7798(8) 0.094(5) Uani ?
C(211) 0.1290(6) 0.1709(3) 0.0754(6) 0.049(3) Uani ?
C(212) 0.1436(7) 0.2091(4) 0.0061(7) 0.057(4) Uani ?
C(213) 0.0797(7) 0.2556(4) -0.0321(7) 0.058(4) Uani ?
C(214) -0.0010(7) 0.2646(4) -0.0017(7) 0.057(3) Uani ?
C(215) -0.0150(7) 0.2266(4) 0.0665(7) 0.056(3) Uani ?
C(216) 0.0467(7) 0.1802(3) 0.1038(7) 0.054(4) Uani ?
C(217) -0.0586(10) 0.3454(5) -0.1139(9) 0.094(6) Uani ?
C(221) 0.2879(6) 0.1228(3) 0.2623(6) 0.050(3) Uani ?
C(222) 0.2590(8) 0.1611(4) 0.3221(8) 0.070(4) Uani ?
C(223) 0.3216(8) 0.1723(5) 0.4256(8) 0.081(4) Uani ?
C(224) 0.4181(8) 0.1463(5) 0.4724(8) 0.070(4) Uani ?
C(225) 0.4469(7) 0.1075(4) 0.4141(7) 0.060(4) Uani ?
C(226) 0.3822(6) 0.0969(4) 0.3120(7) 0.057(3) Uani ?
C(227) 0.5663(9) 0.1263(6) 0.6277(9) 0.111(6) Uani ?
C(231) 0.3073(6) 0.1201(3) 0.0708(7) 0.049(3) Uani ?
C(232) 0.3047(7) 0.0882(4) -0.0137(8) 0.061(4) Uani ?
C(233) 0.3783(8) 0.0973(5) -0.0548(8) 0.075(5) Uani ?
C(234) 0.4505(8) 0.1383(5) -0.0140(9) 0.070(4) Uani ?
C(235) 0.4515(9) 0.1711(4) 0.0688(9) 0.074(4) Uani ?
C(236) 0.3822(7) 0.1609(4) 0.1105(8) 0.065(4) Uani ?
C(237) 0.5378(12) 0.1138(6) -0.1171(13) 0.127(9) Uani ?
C(902) 0.7434(18) 0.0997(12) 0.1344(18) 0.26(2) Uani ?
H(112) -0.0313 -0.0271 0.3696 0.0960 Uiso calc
H(113) -0.1778 -0.0563 0.3848 0.1140 Uiso calc
H(115) -0.1791 -0.1996 0.2284 0.0880 Uiso calc
H(116) -0.0353 -0.1686 0.2094 0.0760 Uiso calc
H(11A) -0.3503 -0.1998 0.2152 0.1310 Uiso calc
H(11B) -0.3818 -0.2030 0.3099 0.1310 Uiso calc
H(11C) -0.2763 -0.2276 0.3210 0.1310 Uiso calc
H(122) 0.1709 -0.1764 0.3811 0.0900 Uiso calc
H(123) 0.2540 -0.2556 0.3585 0.1020 Uiso calc
H(125) 0.2310 -0.1942 0.0842 0.0770 Uiso calc
H(126) 0.1416 -0.1181 0.1019 0.0670 Uiso calc
H(12A) 0.2855 -0.2882 0.0716 0.1280 Uiso calc
H(12B) 0.3862 -0.3174 0.1496 0.1280 Uiso calc
H(12C) 0.3814 -0.2511 0.1363 0.1280 Uiso calc
H(132) 0.2648 0.0044 0.3493 0.0830 Uiso calc
H(133) 0.3889 0.0265 0.5101 0.1030 Uiso calc
H(135) 0.2598 -0.0772 0.6472 0.0920 Uiso calc
H(136) 0.1315 -0.0978 0.4847 0.0900 Uiso calc
H(13A) 0.3609 -0.0263 0.7903 0.1230 Uiso calc
H(13B) 0.4802 -0.0216 0.8384 0.1230 Uiso calc
H(13C) 0.4263 -0.0755 0.7734 0.1230 Uiso calc
H(212) 0.1967 0.2032 -0.0146 0.0740 Uiso calc
H(213) 0.0902 0.2808 -0.0779 0.0750 Uiso calc
H(215) -0.0678 0.2327 0.0875 0.0720 Uiso calc
H(216) 0.0344 0.1547 0.1481 0.0700 Uiso calc
H(21A) 0.0071 0.3636 -0.0850 0.1220 Uiso calc
H(21B) -0.1112 0.3738 -0.1342 0.1220 Uiso calc
H(21C) -0.0650 0.3235 -0.1742 0.1220 Uiso calc
H(222) 0.1963 0.1795 0.2912 0.0910 Uiso calc
H(223) 0.2999 0.1970 0.4643 0.1060 Uiso calc
H(225) 0.5095 0.0890 0.4442 0.0780 Uiso calc
H(226) 0.4027 0.0709 0.2743 0.0740 Uiso calc
H(22A) 0.5515 0.0868 0.6110 0.1450 Uiso calc
H(22B) 0.5899 0.1316 0.7020 0.1450 Uiso calc
H(22C) 0.6182 0.1385 0.6057 0.1450 Uiso calc
H(232) 0.2544 0.0607 -0.0433 0.0800 Uiso calc
H(233) 0.3774 0.0750 -0.1101 0.0970 Uiso calc
H(235) 0.4993 0.2000 0.0959 0.0960 Uiso calc
H(236) 0.3858 0.1822 0.1679 0.0840 Uiso calc
H(23A) 0.5588 0.0777 -0.0832 0.1650 Uiso calc
H(23B) 0.5891 0.1279 -0.1385 0.1650 Uiso calc
H(23C) 0.4745 0.1095 -0.1775 0.1650 Uiso calc
H(901) 0.8390 0.1174 0.0825 0.1920 Uiso calc
H(90A) 0.7783 0.0638 0.1533 0.3370 Uiso calc
H(90B) 0.6755 0.0937 0.0821 0.3370 Uiso calc
H(90C) 0.7401 0.1167 0.1952 0.3370 Uiso calc

loop_
_geom_angle_atom_site_label_1
_geom_angle_atom_site_label_2
_geom_angle_atom_site_label_3
_geom_angle
_geom_angle_publ_flag
Re(4) Re(1) Re(3) 88.8(3) ?
Re(4) Re(1) O(1) 134.2(3) ?
Re(3) Re(1) O(1) 71.0(2) ?
Re(4) Re(1) O(2) 63.3(3) ?
Re(3) Re(1) O(2) 126.7(2) ?
O(1) Re(1) O(2) 96.0(2) ?
Re(4) Re(1) Re(2) 51.9(2) ?
Re(3) Re(1) Re(2) 36.89(18) ?
O(1) Re(1) Re(2) 99.50(17) ?
O(2) Re(1) Re(2) 101.77(17) ?
Re(4) Re(1) Cl(1) 76.7(3) ?
Re(3) Re(1) Cl(1) 131.86(18) ?
O(1) Re(1) Cl(1) 146.48(17) ?
O(2) Re(1) Cl(1) 87.12(16) ?
Re(2) Re(1) Cl(1) 112.55(6) ?
Re(4) Re(1) P(1) 139.8(3) ?
Re(3) Re(1) P(1) 78.11(19) ?
O(1) Re(1) P(1) 77.08(15) ?
O(2) Re(1) P(1) 151.08(18) ?
Re(2) Re(1) P(1) 107.04(6) ?
Cl(1) Re(1) P(1) 84.16(7) ?
Re(4) Re(1) Re(2) 90.7(2) ?
Re(3) Re(1) Re(2) 88.98(18) ?
O(1) Re(1) Re(2) 49.71(14) ?
O(2) Re(1) Re(2) 50.29(15) ?
Re(2) Re(1) Re(2) 89.901(16) ?
Cl(1) Re(1) Re(2) 135.92(6) ?
P(1) Re(1) Re(2) 126.38(5) ?
Re(4) Re(1) Re(3) 62.2(3) ?
Re(3) Re(1) Re(3) 89.5(2) ?
O(1) Re(1) Re(3) 76.47(18) ?
O(2) Re(1) Re(3) 37.78(19) ?
Re(2) Re(1) Re(3) 73.62(13) ?
Cl(1) Re(1) Re(3) 120.92(12) ?
P(1) Re(1) Re(3) 153.25(12) ?
Re(2) Re(1) Re(3) 28.52(11) ?
Re(4) Re(1) Re(4) 90.1(3) ?
Re(3) Re(1) Re(4) 54.0(2) ?
O(1) Re(1) Re(4) 44.56(19) ?
O(2) Re(1) Re(4) 80.04(18) ?
Re(2) Re(1) Re(4) 62.78(11) ?
Cl(1) Re(1) Re(4) 164.73(11) ?
P(1) Re(1) Re(4) 111.04(11) ?
Re(2) Re(1) Re(4) 34.95(11) ?
Re(3) Re(1) Re(4) 44.44(15) ?
Re(3) Re(2) Re(4) 91.3(3) ?
Re(3) Re(2) O(1) 132.9(3) ?
Re(4) Re(2) O(1) 72.1(3) ?
Re(3) Re(2) O(2) 60.4(3) ?
Re(4) Re(2) O(2) 128.4(2) ?
O(1) Re(2) O(2) 95.7(2) ?
Re(3) Re(2) Re(1) 54.0(2) ?
Re(4) Re(2) Re(1) 37.27(18) ?
O(1) Re(2) Re(1) 99.55(16) ?
O(2) Re(2) Re(1) 101.94(17) ?
Re(3) Re(2) Cl(2) 76.8(2) ?
Re(4) Re(2) Cl(2) 130.0(2) ?
O(1) Re(2) Cl(2) 146.77(17) ?
O(2) Re(2) Cl(2) 87.30(15) ?
Re(1) Re(2) Cl(2) 112.23(6) ?
Re(3) Re(2) P(2) 141.6(2) ?
Re(4) Re(2) P(2) 75.60(19) ?
O(1) Re(2) P(2) 77.66(15) ?
O(2) Re(2) P(2) 152.26(18) ?
Re(1) Re(2) P(2) 105.70(5) ?
Cl(2) Re(2) P(2) 84.41(7) ?
Re(3) Re(2) Re(1) 88.8(2) ?
Re(4) Re(2) Re(1) 90.68(19) ?
O(1) Re(2) Re(1) 49.14(14) ?
O(2) Re(2) Re(1) 50.51(14) ?
Re(1) Re(2) Re(1) 90.099(16) ?
Cl(2) Re(2) Re(1) 136.34(6) ?
P(2) Re(2) Re(1) 126.52(5) ?
Re(3) Re(2) Re(4) 60.5(3) ?
Re(4) Re(2) Re(4) 90.2(2) ?
O(1) Re(2) Re(4) 75.38(18) ?
O(2) Re(2) Re(4) 38.98(19) ?
Re(1) Re(2) Re(4) 73.10(12) ?
Cl(2) Re(2) Re(4) 122.19(12) ?
P(2) Re(2) Re(4) 152.33(12) ?
Re(1) Re(2) Re(4) 28.29(11) ?
Re(3) Re(2) Re(3) 89.6(3) ?
Re(4) Re(2) Re(3) 54.4(2) ?
O(1) Re(2) Re(3) 44.64(19) ?
O(2) Re(2) Re(3) 81.31(18) ?
Re(1) Re(2) Re(3) 61.84(12) ?
Cl(2) Re(2) Re(3) 165.38(11) ?
P(2) Re(2) Re(3) 109.86(11) ?
Re(1) Re(2) Re(3) 36.28(11) ?
Re(4) Re(2) Re(3) 44.30(15) ?
Re(2) Re(3) O(2) 77.6(3) ?
Re(2) Re(3) Re(1) 89.1(3) ?
O(2) Re(3) Re(1) 133.4(4) ?
Re(2) Re(3) O(1) 128.1(4) ?
O(2) Re(3) O(1) 97.8(3) ?
Re(1) Re(3) O(1) 56.7(2) ?
Re(2) Re(3) Re(4) 51.9(2) ?
O(2) Re(3) Re(4) 114.0(4) ?
Re(1) Re(3) Re(4) 37.22(19) ?
O(1) Re(3) Re(4) 86.5(3) ?
Re(2) Re(3) Cl(2) 70.2(3) ?
O(2) Re(3) Cl(2) 89.9(3) ?
Re(1) Re(3) Cl(2) 127.3(3) ?
O(1) Re(3) Cl(2) 161.2(3) ?
Re(4) Re(3) Cl(2) 106.0(3) ?
Re(2) Re(3) Re(4) 91.5(3) ?
O(2) Re(3) Re(4) 46.9(3) ?
Re(1) Re(3) Re(4) 89.9(3) ?
O(1) Re(3) Re(4) 55.2(2) ?
Re(4) Re(3) Re(4) 90.5(3) ?
Cl(2) Re(3) Re(4) 136.5(3) ?
Re(2) Re(3) P(1) 132.8(3) ?
O(2) Re(3) P(1) 149.5(3) ?
Re(1) Re(3) P(1) 61.84(18) ?
O(1) Re(3) P(1) 67.4(2) ?
Re(4) Re(3) P(1) 92.4(3) ?
Cl(2) Re(3) P(1) 97.5(2) ?
Re(4) Re(3) P(1) 122.2(3) ?
Re(2) Re(3) Re(1) 62.7(2) ?
O(2) Re(3) Re(1) 43.7(2) ?
Re(1) Re(3) Re(1) 90.5(2) ?
O(1) Re(3) Re(1) 78.5(2) ?
Re(4) Re(3) Re(1) 74.0(2) ?
Cl(2) Re(3) Re(1) 118.1(2) ?
Re(4) Re(3) Re(1) 28.79(14) ?
P(1) Re(3) Re(1) 144.1(2) ?
Re(2) Re(3) Re(2) 90.4(3) ?
O(2) Re(3) Re(2) 80.6(3) ?
Re(1) Re(3) Re(2) 54.74(15) ?
O(1) Re(3) Re(2) 38.78(16) ?
Re(4) Re(3) Re(2) 63.0(2) ?
Cl(2) Re(3) Re(2) 160.0(3) ?
Re(4) Re(3) Re(2) 35.14(15) ?
P(1) Re(3) Re(2) 99.60(19) ?
Re(1) Re(3) Re(2) 44.54(8) ?
Re(1) Re(4) Re(2) 90.8(3) ?
Re(1) Re(4) O(2) 74.9(3) ?
Re(2) Re(4) O(2) 131.6(4) ?
Re(1) Re(4) O(1) 127.6(4) ?
Re(2) Re(4) O(1) 57.5(2) ?
O(2) Re(4) O(1) 95.2(3) ?
Re(1) Re(4) Re(3) 54.0(2) ?
Re(2) Re(4) Re(3) 36.8(2) ?
O(2) Re(4) Re(3) 112.2(3) ?
O(1) Re(4) Re(3) 85.9(3) ?
Re(1) Re(4) Cl(1) 70.0(2) ?
Re(2) Re(4) Cl(1) 130.5(3) ?
O(2) Re(4) Cl(1) 88.1(3) ?
O(1) Re(4) Cl(1) 162.4(3) ?
Re(3) Re(4) Cl(1) 108.9(3) ?
Re(1) Re(4) Re(3) 89.0(3) ?
Re(2) Re(4) Re(3) 90.5(3) ?
O(2) Re(4) Re(3) 44.4(3) ?
O(1) Re(4) Re(3) 54.8(2) ?
Re(3) Re(4) Re(3) 89.5(3) ?
Cl(1) Re(4) Re(3) 132.2(3) ?
Re(1) Re(4) P(2) 136.7(3) ?
Re(2) Re(4) P(2) 64.58(19) ?
O(2) Re(4) P(2) 148.1(3) ?
O(1) Re(4) P(2) 69.9(2) ?
Re(3) Re(4) P(2) 95.3(3) ?
Cl(1) Re(4) P(2) 98.5(2) ?
Re(3) Re(4) P(2) 124.0(3) ?
Re(1) Re(4) Re(2) 61.0(2) ?
Re(2) Re(4) Re(2) 89.8(2) ?
O(2) Re(4) Re(2) 42.7(2) ?
O(1) Re(4) Re(2) 76.9(2) ?
Re(3) Re(4) Re(2) 72.7(2) ?
Cl(1) Re(4) Re(2) 116.0(2) ?
Re(3) Re(4) Re(2) 28.02(15) ?
P(2) Re(4) Re(2) 145.4(2) ?
Re(1) Re(4) Re(1) 89.9(3) ?
Re(2) Re(4) Re(1) 54.37(15) ?
O(2) Re(4) Re(1) 79.1(3) ?
O(1) Re(4) Re(1) 38.10(16) ?
Re(3) Re(4) Re(1) 61.6(2) ?
Cl(1) Re(4) Re(1) 158.5(2) ?
Re(3) Re(4) Re(1) 36.09(15) ?
P(2) Re(4) Re(1) 101.47(19) ?
Re(2) Re(4) Re(1) 44.12(8) ?
Re(1) Cl(1) Re(4) 33.37(13) ?
Re(2) Cl(2) Re(3) 32.98(14) ?
C(121) P(1) C(131) 103.3(4) ?
C(121) P(1) C(111) 104.7(4) ?
C(131) P(1) C(111) 105.0(4) ?
C(121) P(1) Re(1) 120.6(3) ?
C(131) P(1) Re(1) 119.8(3) ?
C(111) P(1) Re(1) 101.4(3) ?
C(121) P(1) Re(3) 83.3(3) ?
C(131) P(1) Re(3) 122.7(3) ?
C(111) P(1) Re(3) 128.6(3) ?
Re(1) P(1) Re(3) 40.05(12) ?
C(211) P(2) C(221) 106.3(4) ?
C(211) P(2) C(231) 103.4(4) ?
C(221) P(2) C(231) 101.1(4) ?
C(211) P(2) Re(2) 113.9(3) ?
C(221) P(2) Re(2) 123.5(3) ?
C(231) P(2) Re(2) 106.2(3) ?
C(211) P(2) Re(4) 85.4(3) ?
C(221) P(2) Re(4) 111.1(3) ?
C(231) P(2) Re(4) 142.8(3) ?
Re(2) P(2) Re(4) 39.82(13) ?
Re(1) O(1) Re(2) 81.15(19) ?
Re(1) O(1) Re(3) 52.30(19) ?
Re(2) O(1) Re(3) 96.6(3) ?
Re(1) O(1) Re(4) 97.3(3) ?
Re(2) O(1) Re(4) 50.39(19) ?
Re(3) O(1) Re(4) 70.0(3) ?
Re(3) O(2) Re(4) 88.7(4) ?
Re(3) O(2) Re(2) 42.1(2) ?
Re(4) O(2) Re(2) 98.4(3) ?
Re(3) O(2) Re(1) 98.5(3) ?
Re(4) O(2) Re(1) 41.8(2) ?
Re(2) O(2) Re(1) 79.19(19) ?
C(117) O(117) C(114) 118.6(9) ?
C(124) O(127) C(127) 118.5(8) ?
C(134) O(137) C(137) 117.7(9) ?
C(214) O(217) C(217) 116.6(8) ?
C(224) O(227) C(227) 117.1(9) ?
C(237) O(237) C(234) 116.5(10) ?
C(116) C(111) C(112) 119.7(9) ?
C(116) C(111) P(1) 119.4(7) ?
C(112) C(111) P(1) 120.6(7) ?
C(113) C(112) C(111) 119.8(9) ?
C(114) C(113) C(112) 120.5(10) ?
C(113) C(114) O(117) 116.1(10) ?
C(113) C(114) C(115) 119.5(10) ?
O(117) C(114) C(115) 124.4(10) ?
C(116) C(115) C(114) 119.5(9) ?
C(111) C(116) C(115) 120.9(9) ?
C(126) C(121) C(122) 118.2(8) ?
C(126) C(121) P(1) 122.8(6) ?
C(122) C(121) P(1) 119.0(8) ?
C(123) C(122) C(121) 120.1(10) ?
C(124) C(123) C(122) 120.5(9) ?
C(123) C(124) O(127) 115.3(9) ?
C(123) C(124) C(125) 118.9(9) ?
O(127) C(124) C(125) 125.8(9) ?
C(126) C(125) C(124) 120.9(9) ?
C(125) C(126) C(121) 121.3(8) ?
C(132) C(131) C(136) 118.7(8) ?
C(132) C(131) P(1) 120.8(7) ?
C(136) C(131) P(1) 120.4(7) ?
C(131) C(132) C(133) 121.2(9) ?
C(132) C(133) C(134) 120.8(10) ?
O(137) C(134) C(135) 124.3(9) ?
O(137) C(134) C(133) 116.7(10) ?
C(135) C(134) C(133) 119.0(9) ?
C(134) C(135) C(136) 120.2(9) ?
C(135) C(136) C(131) 120.0(9) ?
C(212) C(211) C(216) 118.5(8) ?
C(212) C(211) P(2) 120.3(7) ?
C(216) C(211) P(2) 121.1(6) ?
C(213) C(212) C(211) 120.7(9) ?
C(212) C(213) C(214) 120.0(8) ?
O(217) C(214) C(215) 116.7(9) ?
O(217) C(214) C(213) 124.3(8) ?
C(215) C(214) C(213) 118.9(8) ?
C(216) C(215) C(214) 121.6(9) ?
C(215) C(216) C(211) 120.2(8) ?
C(226) C(221) C(222) 116.8(8) ?
C(226) C(221) P(2) 119.7(7) ?
C(222) C(221) P(2) 123.4(7) ?
C(223) C(222) C(221) 121.6(9) ?
C(222) C(223) C(224) 119.9(9) ?
O(227) C(224) C(225) 124.2(9) ?
O(227) C(224) C(223) 116.8(9) ?
C(225) C(224) C(223) 118.9(9) ?
C(226) C(225) C(224) 119.5(9) ?
C(225) C(226) C(221) 123.3(9) ?
C(236) C(231) C(232) 117.7(9) ?
C(236) C(231) P(2) 121.4(7) ?
C(232) C(231) P(2) 120.9(7) ?
C(231) C(232) C(233) 120.1(9) ?
C(234) C(233) C(232) 120.4(10) ?
C(233) C(234) O(237) 125.3(11) ?
C(233) C(234) C(235) 119.4(10) ?
O(237) C(234) C(235) 115.3(10) ?
C(236) C(235) C(234) 120.0(10) ?
C(235) C(236) C(231) 122.4(10) ?

loop_
_geom_bond_atom_site_label_1
_geom_bond_atom_site_label_2
_geom_bond_distance
_geom_bond_publ_flag
Re(1) Re(4) 1.376(6) ?
Re(1) Re(3) 1.840(6) ?
Re(1) O(1) 1.943(5) ?
Re(1) O(2) 1.995(5) ?
Re(1) Re(2) 2.2726(5) ?
Re(1) Cl(1) 2.350(2) ?
Re(1) P(1) 2.521(2) ?
Re(1) Re(2) 2.5388(5) ?
Re(1) Re(3) 2.857(6) ?
Re(1) Re(4) 3.123(6) ?
Re(2) Re(3) 1.364(6) ?
Re(2) Re(4) 1.789(6) ?
Re(2) O(1) 1.960(5) ?
Re(2) O(2) 1.988(5) ?
Re(2) Cl(2) 2.359(2) ?
Re(2) P(2) 2.524(2) ?
Re(2) Re(1) 2.5389(5) ?
Re(2) Re(4) 2.903(6) ?
Re(2) Re(3) 3.109(6) ?
Re(3) O(2) 1.770(8) ?
Re(3) O(1) 2.199(8) ?
Re(3) Re(4) 2.275(8) ?
Re(3) Cl(2) 2.440(6) ?
Re(3) Re(4) 2.528(8) ?
Re(3) P(1) 2.798(7) ?
Re(3) Re(1) 2.857(6) ?
Re(3) Re(2) 3.109(6) ?
Re(4) O(2) 1.846(8) ?
Re(4) O(1) 2.210(8) ?
Re(4) Cl(1) 2.434(6) ?
Re(4) Re(3) 2.528(8) ?
Re(4) P(2) 2.706(6) ?
Re(4) Re(2) 2.903(6) ?
Re(4) Re(1) 3.123(6) ?
P(1) C(121) 1.827(9) ?
P(1) C(131) 1.829(8) ?
P(1) C(111) 1.835(9) ?
P(2) C(211) 1.813(8) ?
P(2) C(221) 1.817(8) ?
P(2) C(231) 1.820(9) ?
O(1) Re(2) 1.960(5) ?
O(1) Re(4) 2.210(8) ?
O(2) Re(3) 1.770(8) ?
O(2) Re(2) 1.988(5) ?
O(117) C(117) 1.398(14) ?
O(117) C(114) 1.400(12) ?
O(127) C(124) 1.367(10) ?
O(127) C(127) 1.422(13) ?
O(137) C(134) 1.363(11) ?
O(137) C(137) 1.411(13) ?
O(217) C(214) 1.359(10) ?
O(217) C(217) 1.446(12) ?
O(227) C(224) 1.364(11) ?
O(227) C(227) 1.431(13) ?
O(237) C(237) 1.366(14) ?
O(237) C(234) 1.385(12) ?
C(111) C(116) 1.367(12) ?
C(111) C(112) 1.397(12) ?
C(112) C(113) 1.377(14) ?
C(113) C(114) 1.376(14) ?
C(114) C(115) 1.402(14) ?
C(115) C(116) 1.379(13) ?
C(121) C(126) 1.362(12) ?
C(121) C(122) 1.413(12) ?
C(122) C(123) 1.379(13) ?
C(123) C(124) 1.366(14) ?
C(124) C(125) 1.389(12) ?
C(125) C(126) 1.360(12) ?
C(131) C(132) 1.367(12) ?
C(131) C(136) 1.405(12) ?
C(132) C(133) 1.370(14) ?
C(133) C(134) 1.384(14) ?
C(134) C(135) 1.383(13) ?
C(135) C(136) 1.388(12) ?
C(211) C(212) 1.400(11) ?
C(211) C(216) 1.410(12) ?
C(212) C(213) 1.386(11) ?
C(213) C(214) 1.404(12) ?
C(214) C(215) 1.382(12) ?
C(215) C(216) 1.367(11) ?
C(221) C(226) 1.386(11) ?
C(221) C(222) 1.402(12) ?
C(222) C(223) 1.382(13) ?
C(223) C(224) 1.407(14) ?
C(224) C(225) 1.396(13) ?
C(225) C(226) 1.370(12) ?
C(231) C(236) 1.377(12) ?
C(231) C(232) 1.390(12) ?
C(232) C(233) 1.412(13) ?
C(233) C(234) 1.359(14) ?
C(234) C(235) 1.387(15) ?
C(235) C(236) 1.366(14) ?
O(901) C(902) 1.403(19) ?
